data_7055146
loop_
_publ_author_name
'Honz\'i\<ckov\'a, Iva'
'Vinkl\'arek, Jarom\'ir'
'Rom\~ao, Carlos C.'
'R\%u\<zi\<ckov\'a, Zde\<nka'
'Honz\'i\<cek, Jan'

_publ_section_title
;
 Novel indenyl ligands bearing electron-withdrawing functional groups
;
_journal_issue 1
_journal_name_full 'New J. Chem.'
_journal_page_first 245
_journal_paper_doi 10.1039/C5NJ02406D
_journal_volume 40
_journal_year 2016
_chemical_formula_moiety 'C22 H16 Mo O4'
_chemical_formula_sum 'C22 H16 Mo O4'
_chemical_formula_weight 440.29
_chemical_name_systematic
; 
 ? 
;
_space_group_IT_number 14
_symmetry_cell_setting monoclinic
_symmetry_space_group_name_Hall '-P 2ybc'
_symmetry_space_group_name_H-M 'P 1 21/c 1'
_atom_sites_solution_hydrogens geom
_atom_sites_solution_primary direct
_atom_sites_solution_secondary difmap
_audit_creation_method SHELXL-97
_audit_update_record
;
2015-10-14 deposited with the CCDC.
2015-10-25 downloaded from the CCDC.
;
_cell_angle_alpha 90
_cell_angle_beta 110.029(4)
_cell_angle_gamma 90
_cell_formula_units_Z 4
_cell_length_a 10.2290(3)
_cell_length_b 8.6290(7)
_cell_length_c 21.3501(13)
_cell_measurement_reflns_used 17808
_cell_measurement_temperature 150(1)
_cell_measurement_theta_max 27.5
_cell_measurement_theta_min 1
_cell_volume 1770.51(19)
_computing_cell_refinement 'COLLECT and DENZO'
_computing_data_collection 'COLLECT (Hooft, 1998) and DENZO (Otwinowski & Minor, 1997)'
_computing_data_reduction 'COLLECT and DENZO'
_computing_molecular_graphics 'PLATON (Spek, 2003)'
_computing_publication_material 'SHELXL-97 (Sheldrick, 2008)'
_computing_structure_refinement 'SHELXL-97 (Sheldrick, 2008)'
_computing_structure_solution 'SIR92 (Altomare et al., 1994)'
_diffrn_ambient_temperature 150(1)
_diffrn_detector_area_resol_mean 9.091
_diffrn_measured_fraction_theta_full 0.980
_diffrn_measured_fraction_theta_max 0.980
_diffrn_measurement_device_type 'Bruker Nonius KappaCCD area detector'
_diffrn_measurement_method '\f and \w scans to fill the Ewald sphere'
_diffrn_radiation_monochromator graphite
_diffrn_radiation_source 'fine-focus sealed tube'
_diffrn_radiation_type MoK\a
_diffrn_radiation_wavelength 0.71073
_diffrn_reflns_av_R_equivalents 0.0363
_diffrn_reflns_av_sigmaI/netI 0.0265
_diffrn_reflns_limit_h_max 12
_diffrn_reflns_limit_h_min -13
_diffrn_reflns_limit_k_max 11
_diffrn_reflns_limit_k_min -10
_diffrn_reflns_limit_l_max 27
_diffrn_reflns_limit_l_min -27
_diffrn_reflns_number 17707
_diffrn_reflns_theta_full 27.48
_diffrn_reflns_theta_max 27.48
_diffrn_reflns_theta_min 3.10
_diffrn_standards_number 0
_exptl_absorpt_coefficient_mu 0.767
_exptl_absorpt_correction_T_max 0.969
_exptl_absorpt_correction_T_min 0.845
_exptl_absorpt_correction_type integration
_exptl_absorpt_process_details
;
Gaussian integration (Coppens, 1970)
;
_exptl_crystal_colour 'dark red'
_exptl_crystal_density_diffrn 1.652
_exptl_crystal_density_method 'not measured'
_exptl_crystal_description plate
_exptl_crystal_F_000 888
_exptl_crystal_size_max 0.38
_exptl_crystal_size_mid 0.11
_exptl_crystal_size_min 0.04
_refine_diff_density_max 0.482
_refine_diff_density_min -0.387
_refine_diff_density_rms 0.075
_refine_ls_extinction_method none
_refine_ls_goodness_of_fit_ref 1.087
_refine_ls_hydrogen_treatment constr
_refine_ls_matrix_type full
_refine_ls_number_parameters 244
_refine_ls_number_reflns 3983
_refine_ls_number_restraints 0
_refine_ls_restrained_S_all 1.087
_refine_ls_R_factor_all 0.0340
_refine_ls_R_factor_gt 0.0244
_refine_ls_shift/su_max 0.001
_refine_ls_shift/su_mean 0.000
_refine_ls_structure_factor_coef Fsqd
_refine_ls_weighting_details 'calc w=1/[\s^2^(Fo^2^)+(0.0195P)^2^+1.6281P] where P=(Fo^2^+2Fc^2^)/3'
_refine_ls_weighting_scheme calc
_refine_ls_wR_factor_gt 0.0522
_refine_ls_wR_factor_ref 0.0577
_reflns_number_gt 3432
_reflns_number_total 3983
_reflns_threshold_expression >2sigma(I)
_cod_data_source_file c5nj02406d1.cif
_cod_data_source_block 12
_cod_depositor_comments 'Adding full bibliography for 7055144--7055149.cif.'
_cod_original_sg_symbol_H-M 'P 21/c'
_cod_database_code 7055146

loop_
_symmetry_equiv_pos_as_xyz
'x, y, z'
'-x, y+1/2, -z+1/2'
'-x, -y, -z'
'x, -y-1/2, z-1/2'

loop_
_atom_site_label
_atom_site_type_symbol
_atom_site_fract_x
_atom_site_fract_y
_atom_site_fract_z
_atom_site_U_iso_or_equiv
_atom_site_adp_type
_atom_site_occupancy
_atom_site_symmetry_multiplicity
_atom_site_calc_flag
_atom_site_refinement_flags
Mo1 Mo 0.821796(16) 0.39652(2) 0.119337(8) 0.01493(6) Uani 1 1 d .
O1 O 0.81551(18) -0.0488(2) 0.08795(9) 0.0356(4) Uani 1 1 d .
O4 O 0.75356(16) 0.65041(19) 0.20572(8) 0.0280(4) Uani 1 1 d .
O3 O 0.50064(15) 0.3702(2) 0.07691(8) 0.0342(4) Uani 1 1 d .
O2 O 0.60691(15) -0.02111(19) 0.09999(8) 0.0278(3) Uani 1 1 d .
C22 C 0.7805(2) 0.5540(3) 0.17488(10) 0.0206(4) Uani 1 1 d .
C21 C 0.6199(2) 0.3771(3) 0.09209(10) 0.0214(4) Uani 1 1 d .
C4 C 0.9336(2) 0.3130(3) 0.23448(10) 0.0198(4) Uani 1 1 d .
H4 H 1.0012 0.3895 0.2494 0.024 Uiso 1 1 d R
C10 C 0.7420(2) 0.0160(3) 0.11344(10) 0.0229(4) Uani 1 1 d .
C2 C 0.7233(2) 0.1828(2) 0.21359(10) 0.0191(4) Uani 1 1 d .
C12 C 1.0266(2) 0.4526(2) 0.09173(10) 0.0190(4) Uani 1 1 d .
C9 C 0.7883(2) 0.3483(3) 0.31184(11) 0.0251(5) Uani 1 1 d .
H9 H 0.8497 0.4172 0.3409 0.030 Uiso 1 1 d R
C3 C 0.8164(2) 0.2870(2) 0.25804(9) 0.0186(4) Uani 1 1 d .
C20 C 1.0086(2) 0.1980(3) 0.03704(11) 0.0279(5) Uani 1 1 d .
H20 H 0.9584 0.1244 0.0064 0.033 Uiso 1 1 d R
C5 C 0.92493(19) 0.2012(2) 0.18494(10) 0.0186(4) Uani 1 1 d .
H5 H 0.9963 0.1712 0.1699 0.022 Uiso 1 1 d R
C1 C 0.7856(2) 0.1424(2) 0.16225(10) 0.0189(4) Uani 1 1 d .
C6 C 0.6011(2) 0.1412(3) 0.22322(11) 0.0244(5) Uani 1 1 d .
H6 H 0.5388 0.0731 0.1942 0.029 Uiso 1 1 d R
C14 C 0.8145(2) 0.4086(3) 0.00949(10) 0.0237(5) Uani 1 1 d .
H14 H 0.7406 0.3604 -0.0229 0.028 Uiso 1 1 d R
C18 C 1.2184(2) 0.2763(3) 0.12559(12) 0.0324(6) Uani 1 1 d .
H18 H 1.3083 0.2509 0.1527 0.039 Uiso 1 1 d R
C7 C 0.5731(2) 0.2045(3) 0.27789(11) 0.0296(5) Uani 1 1 d .
H7 H 0.4909 0.1782 0.2848 0.035 Uiso 1 1 d R
C8 C 0.6651(2) 0.3046(3) 0.32133(11) 0.0296(5) Uani 1 1 d .
H8 H 0.6445 0.3433 0.3575 0.036 Uiso 1 1 d R
C16 C 0.9418(2) 0.5864(3) 0.08583(10) 0.0217(4) Uani 1 1 d .
H16 H 0.9658 0.6751 0.1121 0.026 Uiso 1 1 d R
C17 C 1.1633(2) 0.4154(3) 0.13446(11) 0.0256(5) Uani 1 1 d .
H17 H 1.2140 0.4838 0.1675 0.031 Uiso 1 1 d R
C15 C 0.8150(2) 0.5608(3) 0.03342(11) 0.0253(5) Uani 1 1 d .
H15 H 0.7435 0.6327 0.0173 0.030 Uiso 1 1 d R
C11 C 0.5553(3) -0.1477(3) 0.05436(12) 0.0346(6) Uani 1 1 d .
H11A H 0.5818 -0.1329 0.0157 0.041 Uiso 1 1 d R
H11B H 0.4557 -0.1513 0.0411 0.041 Uiso 1 1 d R
H11C H 0.5937 -0.2433 0.0758 0.041 Uiso 1 1 d R
C13 C 0.9478(2) 0.3406(3) 0.04381(10) 0.0198(4) Uani 1 1 d .
C19 C 1.1423(3) 0.1698(3) 0.07658(12) 0.0324(5) Uani 1 1 d .
H19 H 1.1850 0.0783 0.0708 0.039 Uiso 1 1 d R

loop_
_atom_site_aniso_label
_atom_site_aniso_U_11
_atom_site_aniso_U_22
_atom_site_aniso_U_33
_atom_site_aniso_U_23
_atom_site_aniso_U_13
_atom_site_aniso_U_12
Mo1 0.01238(8) 0.01751(10) 0.01487(9) 0.00031(7) 0.00464(6) 0.00074(7)
O1 0.0395(9) 0.0298(9) 0.0431(10) -0.0125(8) 0.0215(8) -0.0017(8)
O4 0.0252(8) 0.0298(9) 0.0298(8) -0.0074(7) 0.0106(7) 0.0034(7)
O3 0.0156(7) 0.0468(11) 0.0364(9) -0.0014(8) 0.0040(6) -0.0010(7)
O2 0.0259(8) 0.0261(9) 0.0279(8) -0.0070(7) 0.0045(6) -0.0037(7)
C22 0.0153(9) 0.0250(11) 0.0199(10) 0.0027(9) 0.0040(8) 0.0002(8)
C21 0.0205(10) 0.0247(12) 0.0181(10) -0.0004(8) 0.0053(8) -0.0002(8)
C4 0.0160(9) 0.0236(11) 0.0189(10) 0.0022(8) 0.0047(7) -0.0004(8)
C10 0.0265(10) 0.0188(11) 0.0229(10) 0.0020(8) 0.0078(9) -0.0002(9)
C2 0.0181(9) 0.0204(11) 0.0186(9) 0.0034(8) 0.0062(7) 0.0021(8)
C12 0.0185(9) 0.0221(11) 0.0185(10) 0.0028(8) 0.0092(8) -0.0011(8)
C9 0.0300(11) 0.0260(12) 0.0197(10) 0.0025(9) 0.0089(9) 0.0050(9)
C3 0.0186(9) 0.0199(11) 0.0162(9) 0.0042(8) 0.0047(7) 0.0032(8)
C20 0.0384(12) 0.0228(12) 0.0302(12) -0.0015(9) 0.0218(10) -0.0002(10)
C5 0.0166(9) 0.0203(11) 0.0202(9) 0.0031(8) 0.0080(7) 0.0036(8)
C1 0.0181(9) 0.0199(11) 0.0191(10) 0.0024(8) 0.0070(8) 0.0019(8)
C6 0.0179(9) 0.0283(12) 0.0267(11) 0.0052(9) 0.0071(8) 0.0011(8)
C14 0.0200(10) 0.0365(13) 0.0147(9) 0.0014(9) 0.0059(8) -0.0014(9)
C18 0.0205(10) 0.0453(15) 0.0340(12) 0.0197(11) 0.0129(9) 0.0101(10)
C7 0.0216(10) 0.0390(14) 0.0338(12) 0.0111(11) 0.0167(9) 0.0074(10)
C8 0.0357(12) 0.0342(14) 0.0250(11) 0.0048(10) 0.0183(10) 0.0128(11)
C16 0.0246(10) 0.0199(11) 0.0246(10) 0.0018(8) 0.0135(8) -0.0012(9)
C17 0.0171(9) 0.0376(14) 0.0221(10) 0.0040(9) 0.0065(8) -0.0030(9)
C15 0.0218(10) 0.0318(13) 0.0251(11) 0.0109(9) 0.0116(9) 0.0069(9)
C11 0.0382(13) 0.0249(13) 0.0327(13) -0.0070(10) 0.0020(10) -0.0069(10)
C13 0.0206(10) 0.0238(11) 0.0177(10) 0.0004(8) 0.0102(8) -0.0029(8)
C19 0.0387(13) 0.0281(13) 0.0415(14) 0.0116(11) 0.0282(11) 0.0124(11)

loop_
_atom_type_symbol
_atom_type_description
_atom_type_scat_dispersion_real
_atom_type_scat_dispersion_imag
_atom_type_scat_source
C C 0.0033 0.0016 'International Tables Vol C Tables 4.2.6.8 and 6.1.1.4'
H H 0.0000 0.0000 'International Tables Vol C Tables 4.2.6.8 and 6.1.1.4'
O O 0.0106 0.0060 'International Tables Vol C Tables 4.2.6.8 and 6.1.1.4'
Mo Mo -1.6832 0.6857 'International Tables Vol C Tables 4.2.6.8 and 6.1.1.4'

loop_
_exptl_crystal_face_index_h
_exptl_crystal_face_index_k
_exptl_crystal_face_index_l
_exptl_crystal_face_perp_dist
0 0 -1 0.050
0 0 1 0.054
1 0 0 0.170
-1 0 0 0.182
0 1 0 0.019
0 -1 0 0.022

loop_
_geom_angle_atom_site_label_1
_geom_angle_atom_site_label_2
_geom_angle_atom_site_label_3
_geom_angle
C22 Mo1 C21 79.23(8)
C22 Mo1 C5 107.60(8)
C21 Mo1 C5 110.45(8)
C22 Mo1 C15 95.86(9)
C21 Mo1 C15 94.31(8)
C5 Mo1 C15 148.35(7)
C22 Mo1 C16 86.69(8)
C21 Mo1 C16 126.19(8)
C5 Mo1 C16 123.30(7)
C15 Mo1 C16 35.68(8)
C22 Mo1 C14 130.28(9)
C21 Mo1 C14 92.18(8)
C5 Mo1 C14 121.07(8)
C15 Mo1 C14 35.49(8)
C16 Mo1 C14 59.39(8)
C22 Mo1 C12 113.41(8)
C21 Mo1 C12 149.71(8)
C5 Mo1 C12 92.39(7)
C15 Mo1 C12 58.21(7)
C16 Mo1 C12 35.06(7)
C14 Mo1 C12 58.30(7)
C22 Mo1 C13 144.96(8)
C21 Mo1 C13 122.14(8)
C5 Mo1 C13 91.28(7)
C15 Mo1 C13 58.14(7)
C16 Mo1 C13 58.38(7)
C14 Mo1 C13 34.99(7)
C12 Mo1 C13 34.53(7)
C22 Mo1 C4 73.51(8)
C21 Mo1 C4 110.99(7)
C5 Mo1 C4 34.92(7)
C15 Mo1 C4 149.52(8)
C16 Mo1 C4 114.06(7)
C14 Mo1 C4 150.80(7)
C12 Mo1 C4 99.15(7)
C13 Mo1 C4 115.96(7)
C22 Mo1 C1 107.76(8)
C21 Mo1 C1 75.81(8)
C5 Mo1 C1 35.27(7)
C15 Mo1 C1 151.83(8)
C16 Mo1 C1 156.45(7)
C14 Mo1 C1 117.41(8)
C12 Mo1 C1 121.71(7)
C13 Mo1 C1 104.61(7)
C4 Mo1 C1 55.79(7)
C10 O2 C11 115.83(18)
O4 C22 Mo1 177.48(18)
O3 C21 Mo1 177.8(2)
C5 C4 C3 107.66(18)
C5 C4 Mo1 63.85(11)
C3 C4 Mo1 103.59(12)
C5 C4 H4 126.2
C3 C4 H4 126.2
Mo1 C4 H4 99.9
O1 C10 O2 123.0(2)
O1 C10 C1 125.4(2)
O2 C10 C1 111.52(18)
C6 C2 C3 120.07(19)
C6 C2 C1 133.4(2)
C3 C2 C1 106.52(17)
C17 C12 C16 132.6(2)
C17 C12 C13 119.6(2)
C16 C12 C13 107.81(18)
C17 C12 Mo1 122.97(14)
C16 C12 Mo1 68.29(11)
C13 C12 Mo1 73.52(11)
C3 C9 C8 118.2(2)
C3 C9 H9 120.9
C8 C9 H9 120.9
C9 C3 C2 121.17(19)
C9 C3 C4 130.8(2)
C2 C3 C4 107.98(17)
C19 C20 C13 118.6(2)
C19 C20 H20 120.6
C13 C20 H20 120.8
C4 C5 C1 107.15(17)
C4 C5 Mo1 81.23(12)
C1 C5 Mo1 81.49(12)
C4 C5 H5 126.5
C1 C5 H5 126.4
Mo1 C5 H5 104.7
C5 C1 C10 121.87(18)
C5 C1 C2 107.21(17)
C10 C1 C2 126.53(18)
C5 C1 Mo1 63.24(11)
C10 C1 Mo1 116.55(13)
C2 C1 Mo1 102.93(13)
C2 C6 C7 118.4(2)
C2 C6 H6 120.9
C7 C6 H6 120.7
C15 C14 C13 108.18(19)
C15 C14 Mo1 71.38(12)
C13 C14 Mo1 76.68(11)
C15 C14 H14 126.0
C13 C14 H14 125.9
Mo1 C14 H14 117.9
C17 C18 C19 121.8(2)
C17 C18 H18 119.2
C19 C18 H18 119.0
C8 C7 C6 121.1(2)
C8 C7 H7 119.6
C6 C7 H7 119.3
C7 C8 C9 121.0(2)
C7 C8 H8 119.2
C9 C8 H8 119.8
C15 C16 C12 108.08(19)
C15 C16 Mo1 72.06(12)
C12 C16 Mo1 76.65(12)
C15 C16 H16 126.0
C12 C16 H16 125.9
Mo1 C16 H16 117.2
C18 C17 C12 118.2(2)
C18 C17 H17 120.8
C12 C17 H17 121.0
C14 C15 C16 108.75(19)
C14 C15 Mo1 73.13(12)
C16 C15 Mo1 72.26(12)
C14 C15 H15 125.7
C16 C15 H15 125.6
Mo1 C15 H15 120.8
O2 C11 H11A 109.6
O2 C11 H11B 109.3
H11A C11 H11B 109.5
O2 C11 H11C 109.6
H11A C11 H11C 109.5
H11B C11 H11C 109.5
C20 C13 C14 133.0(2)
C20 C13 C12 120.04(19)
C14 C13 C12 106.98(19)
C20 C13 Mo1 126.48(15)
C14 C13 Mo1 68.33(11)
C12 C13 Mo1 71.95(11)
C20 C19 C18 121.7(2)
C20 C19 H19 119.2
C18 C19 H19 119.1

loop_
_geom_bond_atom_site_label_1
_geom_bond_atom_site_label_2
_geom_bond_distance
Mo1 C22 1.942(2)
Mo1 C21 1.951(2)
Mo1 C5 2.214(2)
Mo1 C15 2.300(2)
Mo1 C16 2.303(2)
Mo1 C14 2.323(2)
Mo1 C12 2.4120(19)
Mo1 C13 2.4325(19)
Mo1 C4 2.4381(19)
Mo1 C1 2.453(2)
O1 C10 1.206(3)
O4 C22 1.152(3)
O3 C21 1.152(2)
O2 C10 1.350(3)
O2 C11 1.438(3)
C4 C5 1.412(3)
C4 C3 1.467(3)
C4 H4 0.9300
C10 C1 1.469(3)
C2 C6 1.382(3)
C2 C3 1.413(3)
C2 C1 1.485(3)
C12 C17 1.420(3)
C12 C16 1.424(3)
C12 C13 1.438(3)
C9 C3 1.381(3)
C9 C8 1.395(3)
C9 H9 0.9300
C20 C19 1.361(3)
C20 C13 1.408(3)
C20 H20 0.9300
C5 C1 1.432(3)
C5 H5 0.9300
C6 C7 1.404(3)
C6 H6 0.9301
C14 C15 1.409(3)
C14 C13 1.433(3)
C14 H14 0.9301
C18 C17 1.366(3)
C18 C19 1.410(4)
C18 H18 0.9300
C7 C8 1.376(3)
C7 H7 0.9300
C8 H8 0.9300
C16 C15 1.410(3)
C16 H16 0.9300
C17 H17 0.9300
C15 H15 0.9300
C11 H11A 0.9601
C11 H11B 0.9600
C11 H11C 0.9600
C19 H19 0.9301
